data_7160476
loop_
_publ_author_name
'Huang, Li'
'Ma, Wei-Qing'
'Sun, Jing'
'Han, Ying'
'Yan, Chao-Guo'

_publ_section_title
;
 Efficient construction of spirocyclopentane-1,3-dioxindoles <i>via</i> an
 annulation reaction of isocyanides and 3-methyleneoxindoles.
;
_journal_issue 13
_journal_name_full 'Organic &amp; biomolecular chemistry'
_journal_page_first 3224
_journal_page_last 3230
_journal_paper_doi 10.1039/d5ob00206k
_journal_volume 23
_journal_year 2025
_chemical_formula_moiety 'C41 H37 F2 N3 O6'
_chemical_formula_sum 'C41 H37 F2 N3 O6'
_chemical_formula_weight 705.73
_space_group_crystal_system monoclinic
_space_group_IT_number 14
_space_group_name_Hall '-P 2ybc'
_space_group_name_H-M_alt 'P 1 21/c 1'
_atom_sites_solution_hydrogens geom
_audit_creation_method SHELXL-2014/7
_audit_update_record
;
2024-11-29 deposited with the CCDC.	2025-03-03 downloaded from the CCDC.
;
_cell_angle_alpha 90
_cell_angle_beta 102.551(3)
_cell_angle_gamma 90
_cell_formula_units_Z 4
_cell_length_a 15.8703(15)
_cell_length_b 10.8131(8)
_cell_length_c 22.598(2)
_cell_measurement_reflns_used 9390
_cell_measurement_temperature 296(2)
_cell_measurement_theta_max 26.43
_cell_measurement_theta_min 2.58
_cell_volume 3785.3(6)
_computing_structure_refinement 'SHELXL-2014/7 (Sheldrick, 2014)'
_diffrn_ambient_temperature 296(2)
_diffrn_measured_fraction_theta_full 0.998
_diffrn_measured_fraction_theta_max 0.998
_diffrn_measurement_device_type 'Bruker APEX-II CCD'
_diffrn_measurement_method '\f and \w scans'
_diffrn_radiation_type MoK\a
_diffrn_radiation_wavelength 0.71073
_diffrn_reflns_av_R_equivalents 0.0506
_diffrn_reflns_av_unetI/netI 0.0539
_diffrn_reflns_Laue_measured_fraction_full 0.998
_diffrn_reflns_Laue_measured_fraction_max 0.998
_diffrn_reflns_limit_h_max 17
_diffrn_reflns_limit_h_min -19
_diffrn_reflns_limit_k_max 12
_diffrn_reflns_limit_k_min -13
_diffrn_reflns_limit_l_max 27
_diffrn_reflns_limit_l_min -24
_diffrn_reflns_number 32215
_diffrn_reflns_point_group_measured_fraction_full 0.998
_diffrn_reflns_point_group_measured_fraction_max 0.998
_diffrn_reflns_theta_full 25.242
_diffrn_reflns_theta_max 25.997
_diffrn_reflns_theta_min 2.297
_exptl_absorpt_coefficient_mu 0.090
_exptl_absorpt_correction_T_max 0.7456
_exptl_absorpt_correction_T_min 0.6820
_exptl_absorpt_correction_type multi-scan
_exptl_absorpt_process_details sadabs
_exptl_crystal_colour colorless
_exptl_crystal_density_diffrn 1.238
_exptl_crystal_description block
_exptl_crystal_F_000 1480
_exptl_crystal_size_max 0.240
_exptl_crystal_size_mid 0.220
_exptl_crystal_size_min 0.180
_refine_diff_density_max 0.307
_refine_diff_density_min -0.317
_refine_diff_density_rms 0.041
_refine_ls_extinction_coef 0.0080(7)
_refine_ls_extinction_expression Fc^*^=kFc[1+0.001xFc^2^\l^3^/sin(2\q)]^-1/4^
_refine_ls_extinction_method 'SHELXL-2014/7 (Sheldrick 2014'
_refine_ls_goodness_of_fit_ref 1.020
_refine_ls_hydrogen_treatment constr
_refine_ls_matrix_type full
_refine_ls_number_parameters 475
_refine_ls_number_reflns 7437
_refine_ls_number_restraints 0
_refine_ls_restrained_S_all 1.020
_refine_ls_R_factor_all 0.0999
_refine_ls_R_factor_gt 0.0510
_refine_ls_shift/su_max 0.001
_refine_ls_shift/su_mean 0.000
_refine_ls_structure_factor_coef Fsqd
_refine_ls_weighting_details 'w=1/[\s^2^(Fo^2^)+(0.0611P)^2^+1.3313P] where P=(Fo^2^+2Fc^2^)/3'
_refine_ls_weighting_scheme calc
_refine_ls_wR_factor_gt 0.1191
_refine_ls_wR_factor_ref 0.1404
_reflns_Friedel_coverage 0.000
_reflns_number_gt 4581
_reflns_number_total 7437
_reflns_threshold_expression 'I > 2\s(I)'
_cod_data_source_file d5ob00206k2.cif
_cod_data_source_block 3mm
_cod_original_sg_symbol_H-M 'P 21/c'
_cod_database_code 7160476
_shelx_shelxl_version_number 2014/7
_shelx_space_group_comment
;
The symmetry employed for this shelxl refinement is uniquely defined
by the following loop, which should always be used as a source of
symmetry information in preference to the above space-group names.
They are only intended as comments.
;
_shelx_estimated_absorpt_t_min 0.979
_shelx_estimated_absorpt_t_max 0.984

loop_
_space_group_symop_operation_xyz
'x, y, z'
'-x, y+1/2, -z+1/2'
'-x, -y, -z'
'x, -y-1/2, z-1/2'

loop_
_atom_site_label
_atom_site_type_symbol
_atom_site_fract_x
_atom_site_fract_y
_atom_site_fract_z
_atom_site_U_iso_or_equiv
_atom_site_adp_type
_atom_site_occupancy
_atom_site_site_symmetry_order
_atom_site_calc_flag
_atom_site_refinement_flags_posn
_atom_site_refinement_flags_adp
_atom_site_refinement_flags_occupancy
_atom_site_disorder_assembly
_atom_site_disorder_group
C1 C 0.71222(16) 1.1021(2) 0.31784(11) 0.0507(6) Uani 1 1 d . . . . .
H1 H 0.7198 1.0199 0.3079 0.061 Uiso 1 1 calc R U . . .
C2 C 0.69106(17) 1.1296(3) 0.37251(12) 0.0598(7) Uani 1 1 d . . . . .
H2 H 0.6844 1.0663 0.3990 0.072 Uiso 1 1 calc R U . . .
C3 C 0.67994(18) 1.2502(3) 0.38773(13) 0.0664(8) Uani 1 1 d . . . . .
H3 H 0.6652 1.2691 0.4243 0.080 Uiso 1 1 calc R U . . .
C4 C 0.6906(2) 1.3425(3) 0.34872(13) 0.0700(8) Uani 1 1 d . . . . .
H4 H 0.6840 1.4246 0.3592 0.084 Uiso 1 1 calc R U . . .
C5 C 0.71120(17) 1.3151(2) 0.29401(12) 0.0554(7) Uani 1 1 d . . . . .
H5 H 0.7177 1.3789 0.2677 0.067 Uiso 1 1 calc R U . . .
C6 C 0.72223(14) 1.1940(2) 0.27768(10) 0.0386(5) Uani 1 1 d . . . . .
C7 C 0.74971(15) 1.1668(2) 0.21930(10) 0.0439(6) Uani 1 1 d . . . . .
H7A H 0.7378 1.2388 0.1932 0.053 Uiso 1 1 calc R U . . .
H7B H 0.8116 1.1535 0.2283 0.053 Uiso 1 1 calc R U . . .
C8 C 0.75145(14) 0.95308(19) 0.18035(10) 0.0343(5) Uani 1 1 d . . . . .
C9 C 0.69599(12) 0.87582(18) 0.12837(9) 0.0295(5) Uani 1 1 d . . . . .
C10 C 0.61328(12) 0.95001(19) 0.11480(9) 0.0311(5) Uani 1 1 d . . . . .
C11 C 0.53493(13) 0.9235(2) 0.07681(10) 0.0378(5) Uani 1 1 d . . . . .
H11 H 0.5248 0.8492 0.0557 0.045 Uiso 1 1 calc R U . . .
C12 C 0.47234(13) 1.0140(2) 0.07194(10) 0.0438(6) Uani 1 1 d . . . . .
C13 C 0.48533(16) 1.1262(2) 0.09946(11) 0.0516(7) Uani 1 1 d . . . . .
H13 H 0.4417 1.1854 0.0925 0.062 Uiso 1 1 calc R U . . .
C14 C 0.56428(16) 1.1523(2) 0.13820(11) 0.0461(6) Uani 1 1 d . . . . .
H14 H 0.5747 1.2281 0.1578 0.055 Uiso 1 1 calc R U . . .
C15 C 0.62649(13) 1.06090(19) 0.14631(10) 0.0349(5) Uani 1 1 d . . . . .
C16 C 0.73691(12) 0.87322(17) 0.07098(9) 0.0291(5) Uani 1 1 d . . . . .
H16 H 0.6877 0.8716 0.0362 0.035 Uiso 1 1 calc R U . . .
C17 C 0.78842(13) 0.98567(19) 0.06121(10) 0.0360(5) Uani 1 1 d . . . . .
C18 C 0.87905(19) 1.0709(2) 0.00207(14) 0.0681(8) Uani 1 1 d . . . . .
H18A H 0.8421 1.1381 -0.0148 0.102 Uiso 1 1 calc R U . . .
H18B H 0.9119 1.0444 -0.0266 0.102 Uiso 1 1 calc R U . . .
H18C H 0.9176 1.0976 0.0386 0.102 Uiso 1 1 calc R U . . .
C19 C 0.8817(2) 0.8346(3) -0.10994(13) 0.0748(9) Uani 1 1 d . . . . .
H19 H 0.8449 0.8695 -0.0877 0.090 Uiso 1 1 calc R U . . .
C20 C 0.9205(3) 0.9094(4) -0.14633(17) 0.1118(15) Uani 1 1 d . . . . .
H20 H 0.9103 0.9941 -0.1480 0.134 Uiso 1 1 calc R U . . .
C21 C 0.9740(3) 0.8572(7) -0.17987(19) 0.128(2) Uani 1 1 d . . . . .
H21 H 1.0003 0.9067 -0.2043 0.154 Uiso 1 1 calc R U . . .
C22 C 0.9880(3) 0.7356(7) -0.17733(19) 0.1274(18) Uani 1 1 d . . . . .
H22 H 1.0238 0.7008 -0.2004 0.153 Uiso 1 1 calc R U . . .
C23 C 0.9504(2) 0.6606(4) -0.14103(14) 0.0895(11) Uani 1 1 d . . . . .
H23 H 0.9612 0.5760 -0.1398 0.107 Uiso 1 1 calc R U . . .
C24 C 0.89715(16) 0.7099(3) -0.10660(11) 0.0521(7) Uani 1 1 d . . . . .
C25 C 0.85306(16) 0.6269(2) -0.06929(11) 0.0500(6) Uani 1 1 d . . . . .
H25A H 0.7961 0.6064 -0.0929 0.060 Uiso 1 1 calc R U . . .
H25B H 0.8856 0.5506 -0.0612 0.060 Uiso 1 1 calc R U . . .
C26 C 0.76623(14) 0.70211(18) 0.00249(10) 0.0348(5) Uani 1 1 d . . . . .
C27 C 0.78279(12) 0.74692(17) 0.06929(9) 0.0294(5) Uani 1 1 d . . . . .
C28 C 0.88053(13) 0.74182(18) 0.08721(10) 0.0308(5) Uani 1 1 d . . . . .
C29 C 0.93557(13) 0.7655(2) 0.14176(10) 0.0380(5) Uani 1 1 d . . . . .
H29 H 0.9154 0.7916 0.1754 0.046 Uiso 1 1 calc R U . . .
C30 C 1.02229(14) 0.7487(2) 0.14418(11) 0.0454(6) Uani 1 1 d . . . . .
C31 C 1.05565(15) 0.7093(2) 0.09652(12) 0.0479(6) Uani 1 1 d . . . . .
H31 H 1.1149 0.6996 0.1008 0.057 Uiso 1 1 calc R U . . .
C32 C 0.99959(14) 0.6839(2) 0.04164(11) 0.0428(6) Uani 1 1 d . . . . .
H32 H 1.0201 0.6564 0.0084 0.051 Uiso 1 1 calc R U . . .
C33 C 0.91235(13) 0.70090(18) 0.03785(10) 0.0339(5) Uani 1 1 d . . . . .
C34 C 0.73719(13) 0.66998(18) 0.10861(9) 0.0316(5) Uani 1 1 d . . . . .
C35 C 0.74601(14) 0.5366(2) 0.11321(11) 0.0401(5) Uani 1 1 d . . . . .
C36 C 0.8015(2) 0.3595(2) 0.07276(17) 0.0845(10) Uani 1 1 d . . . . .
H36A H 0.8345 0.3297 0.1108 0.127 Uiso 1 1 calc R U . . .
H36B H 0.8302 0.3380 0.0410 0.127 Uiso 1 1 calc R U . . .
H36C H 0.7451 0.3225 0.0648 0.127 Uiso 1 1 calc R U . . .
C37 C 0.69012(12) 0.73827(18) 0.14098(9) 0.0307(5) Uani 1 1 d . . . . .
C38 C 0.61402(15) 0.7141(2) 0.23230(10) 0.0429(6) Uani 1 1 d . . . . .
C39 C 0.6953(2) 0.7140(3) 0.28200(13) 0.0794(9) Uani 1 1 d . . . . .
H39A H 0.7242 0.6359 0.2822 0.119 Uiso 1 1 calc R U . . .
H39B H 0.6803 0.7268 0.3205 0.119 Uiso 1 1 calc R U . . .
H39C H 0.7329 0.7792 0.2748 0.119 Uiso 1 1 calc R U . . .
C40 C 0.55599(19) 0.6067(3) 0.24132(14) 0.0688(8) Uani 1 1 d . . . . .
H40A H 0.5045 0.6078 0.2098 0.103 Uiso 1 1 calc R U . . .
H40B H 0.5408 0.6146 0.2800 0.103 Uiso 1 1 calc R U . . .
H40C H 0.5860 0.5301 0.2398 0.103 Uiso 1 1 calc R U . . .
C41 C 0.56584(19) 0.8339(3) 0.23157(13) 0.0649(8) Uani 1 1 d . . . . .
H41A H 0.6033 0.9016 0.2275 0.097 Uiso 1 1 calc R U . . .
H41B H 0.5464 0.8425 0.2687 0.097 Uiso 1 1 calc R U . . .
H41C H 0.5169 0.8342 0.1980 0.097 Uiso 1 1 calc R U . . .
F1 F 0.39284(8) 0.98729(15) 0.03655(6) 0.0626(4) Uani 1 1 d . . . . .
F2 F 1.07841(9) 0.77452(16) 0.19795(7) 0.0708(5) Uani 1 1 d . . . . .
N1 N 0.70783(11) 1.05985(15) 0.18622(8) 0.0354(4) Uani 1 1 d . . . . .
N2 N 0.84403(11) 0.67986(16) -0.01206(8) 0.0362(4) Uani 1 1 d . . . . .
N3 N 0.63940(12) 0.68475(17) 0.17450(9) 0.0461(5) Uani 1 1 d . . . . .
H3A H 0.6162 0.6174 0.1584 0.055 Uiso 1 1 calc R U . . .
O1 O 0.82217(10) 0.92618(15) 0.21015(7) 0.0497(4) Uani 1 1 d . . . . .
O2 O 0.79290(14) 1.07994(16) 0.08844(10) 0.0801(7) Uani 1 1 d . . . . .
O3 O 0.82716(11) 0.96904(14) 0.01559(7) 0.0514(5) Uani 1 1 d . . . . .
O4 O 0.69600(10) 0.69117(15) -0.03147(7) 0.0497(4) Uani 1 1 d . . . . .
O5 O 0.71456(11) 0.46970(14) 0.14604(8) 0.0573(5) Uani 1 1 d . . . . .
O6 O 0.79327(11) 0.49234(14) 0.07536(8) 0.0577(5) Uani 1 1 d . . . . .

loop_
_atom_site_aniso_label
_atom_site_aniso_U_11
_atom_site_aniso_U_22
_atom_site_aniso_U_33
_atom_site_aniso_U_23
_atom_site_aniso_U_13
_atom_site_aniso_U_12
C1 0.0586(16) 0.0451(15) 0.0499(15) -0.0065(12) 0.0150(13) 0.0025(12)
C2 0.0667(18) 0.0670(19) 0.0487(16) 0.0043(14) 0.0189(14) 0.0083(14)
C3 0.0695(19) 0.086(2) 0.0488(17) -0.0102(17) 0.0240(15) 0.0157(16)
C4 0.095(2) 0.0539(17) 0.0655(19) -0.0174(16) 0.0272(17) 0.0179(16)
C5 0.0721(18) 0.0425(15) 0.0548(17) -0.0062(13) 0.0206(14) 0.0077(13)
C6 0.0341(12) 0.0396(13) 0.0416(13) -0.0075(11) 0.0075(10) 0.0014(10)
C7 0.0499(14) 0.0361(13) 0.0486(14) -0.0097(11) 0.0170(12) -0.0062(10)
C8 0.0356(13) 0.0334(12) 0.0345(12) -0.0002(10) 0.0090(10) 0.0012(10)
C9 0.0268(11) 0.0272(11) 0.0346(12) 0.0002(9) 0.0068(9) 0.0023(8)
C10 0.0302(11) 0.0334(12) 0.0316(12) 0.0043(10) 0.0107(9) 0.0055(9)
C11 0.0336(12) 0.0458(13) 0.0351(12) 0.0064(10) 0.0099(10) 0.0033(10)
C12 0.0279(12) 0.0676(17) 0.0369(13) 0.0187(13) 0.0091(10) 0.0103(11)
C13 0.0482(16) 0.0579(17) 0.0537(16) 0.0179(14) 0.0221(13) 0.0278(13)
C14 0.0534(15) 0.0402(13) 0.0484(14) 0.0038(11) 0.0192(12) 0.0164(11)
C15 0.0374(12) 0.0354(12) 0.0350(12) 0.0046(10) 0.0148(10) 0.0065(10)
C16 0.0277(11) 0.0275(11) 0.0321(11) 0.0016(9) 0.0064(9) 0.0029(8)
C17 0.0383(12) 0.0269(12) 0.0458(14) -0.0005(10) 0.0154(11) 0.0040(9)
C18 0.083(2) 0.0472(15) 0.090(2) 0.0016(15) 0.0547(18) -0.0151(14)
C19 0.101(2) 0.069(2) 0.0599(19) -0.0061(16) 0.0295(17) -0.0240(18)
C20 0.166(4) 0.100(3) 0.072(2) 0.012(2) 0.030(3) -0.051(3)
C21 0.125(4) 0.204(6) 0.058(2) 0.028(4) 0.026(3) -0.064(4)
C22 0.105(3) 0.219(6) 0.074(3) 0.026(4) 0.055(2) 0.006(4)
C23 0.094(2) 0.126(3) 0.062(2) 0.008(2) 0.0465(19) 0.018(2)
C24 0.0491(15) 0.0734(19) 0.0347(14) -0.0076(13) 0.0110(12) -0.0081(13)
C25 0.0586(16) 0.0481(15) 0.0482(15) -0.0160(12) 0.0221(12) -0.0013(12)
C26 0.0375(13) 0.0277(11) 0.0398(13) -0.0021(10) 0.0094(11) -0.0006(9)
C27 0.0279(11) 0.0262(11) 0.0359(12) -0.0003(9) 0.0105(9) 0.0007(8)
C28 0.0294(11) 0.0254(11) 0.0392(13) 0.0044(9) 0.0110(10) 0.0035(8)
C29 0.0325(12) 0.0427(13) 0.0397(13) 0.0056(11) 0.0094(10) 0.0059(10)
C30 0.0332(13) 0.0564(15) 0.0426(14) 0.0111(12) -0.0006(11) 0.0038(11)
C31 0.0303(12) 0.0540(15) 0.0613(17) 0.0128(13) 0.0141(12) 0.0089(11)
C32 0.0401(13) 0.0436(14) 0.0503(15) 0.0047(11) 0.0222(12) 0.0078(10)
C33 0.0349(12) 0.0278(11) 0.0419(13) 0.0049(10) 0.0146(10) 0.0040(9)
C34 0.0306(11) 0.0264(11) 0.0389(12) 0.0017(9) 0.0105(10) 0.0015(9)
C35 0.0406(13) 0.0327(13) 0.0503(14) 0.0017(11) 0.0174(11) 0.0014(10)
C36 0.113(3) 0.0307(15) 0.130(3) -0.0046(16) 0.070(2) 0.0129(15)
C37 0.0277(11) 0.0297(11) 0.0344(12) 0.0012(9) 0.0058(9) 0.0007(9)
C38 0.0475(14) 0.0448(14) 0.0412(14) 0.0033(11) 0.0202(11) 0.0029(11)
C39 0.078(2) 0.094(2) 0.0609(19) 0.0090(17) 0.0053(16) 0.0002(18)
C40 0.082(2) 0.0641(18) 0.075(2) 0.0046(15) 0.0490(17) -0.0111(15)
C41 0.080(2) 0.0639(18) 0.0625(18) 0.0067(15) 0.0422(16) 0.0178(15)
F1 0.0326(8) 0.0927(11) 0.0588(9) 0.0250(8) 0.0018(7) 0.0101(7)
F2 0.0375(8) 0.1126(13) 0.0562(9) 0.0025(9) -0.0031(7) 0.0091(8)
N1 0.0388(10) 0.0303(10) 0.0372(10) -0.0063(8) 0.0085(8) 0.0031(8)
N2 0.0376(10) 0.0358(10) 0.0377(11) -0.0050(8) 0.0134(9) 0.0016(8)
N3 0.0557(12) 0.0375(11) 0.0542(13) -0.0068(9) 0.0321(10) -0.0096(9)
O1 0.0383(10) 0.0521(10) 0.0520(10) -0.0104(8) -0.0049(8) 0.0086(8)
O2 0.1258(18) 0.0387(11) 0.1008(16) -0.0229(10) 0.0792(14) -0.0271(11)
O3 0.0712(11) 0.0332(9) 0.0613(11) -0.0024(8) 0.0399(9) -0.0091(8)
O4 0.0384(10) 0.0602(11) 0.0478(10) -0.0162(8) 0.0038(8) -0.0029(8)
O5 0.0744(12) 0.0315(9) 0.0774(12) 0.0105(9) 0.0418(10) 0.0002(8)
O6 0.0754(12) 0.0248(8) 0.0868(13) 0.0000(8) 0.0481(10) 0.0070(8)

loop_
_atom_type_symbol
_atom_type_description
_atom_type_scat_dispersion_real
_atom_type_scat_dispersion_imag
_atom_type_scat_source
C C 0.0033 0.0016 'International Tables Vol C Tables 4.2.6.8 and 6.1.1.4'
H H 0.0000 0.0000 'International Tables Vol C Tables 4.2.6.8 and 6.1.1.4'
N N 0.0061 0.0033 'International Tables Vol C Tables 4.2.6.8 and 6.1.1.4'
O O 0.0106 0.0060 'International Tables Vol C Tables 4.2.6.8 and 6.1.1.4'
F F 0.0171 0.0103 'International Tables Vol C Tables 4.2.6.8 and 6.1.1.4'

loop_
_geom_angle_atom_site_label_1
_geom_angle_atom_site_label_2
_geom_angle_atom_site_label_3
_geom_angle
_geom_angle_site_symmetry_1
_geom_angle_site_symmetry_3
_geom_angle_publ_flag
C6 C1 C2 121.2(2) . . ?
C6 C1 H1 119.4 . . ?
C2 C1 H1 119.4 . . ?
C3 C2 C1 120.0(3) . . ?
C3 C2 H2 120.0 . . ?
C1 C2 H2 120.0 . . ?
C4 C3 C2 119.5(3) . . ?
C4 C3 H3 120.2 . . ?
C2 C3 H3 120.2 . . ?
C3 C4 C5 120.6(3) . . ?
C3 C4 H4 119.7 . . ?
C5 C4 H4 119.7 . . ?
C4 C5 C6 120.8(3) . . ?
C4 C5 H5 119.6 . . ?
C6 C5 H5 119.6 . . ?
C1 C6 C5 117.9(2) . . ?
C1 C6 C7 122.2(2) . . ?
C5 C6 C7 119.8(2) . . ?
N1 C7 C6 114.73(18) . . ?
N1 C7 H7A 108.6 . . ?
C6 C7 H7A 108.6 . . ?
N1 C7 H7B 108.6 . . ?
C6 C7 H7B 108.6 . . ?
H7A C7 H7B 107.6 . . ?
O1 C8 N1 125.2(2) . . ?
O1 C8 C9 126.61(19) . . ?
N1 C8 C9 108.21(17) . . ?
C10 C9 C37 118.11(16) . . ?
C10 C9 C8 101.12(16) . . ?
C37 C9 C8 115.65(17) . . ?
C10 C9 C16 109.77(16) . . ?
C37 C9 C16 100.96(15) . . ?
C8 C9 C16 111.50(16) . . ?
C11 C10 C15 120.95(19) . . ?
C11 C10 C9 129.94(19) . . ?
C15 C10 C9 109.08(17) . . ?
C10 C11 C12 116.0(2) . . ?
C10 C11 H11 122.0 . . ?
C12 C11 H11 122.0 . . ?
C13 C12 F1 119.0(2) . . ?
C13 C12 C11 124.1(2) . . ?
F1 C12 C11 116.9(2) . . ?
C12 C13 C14 119.6(2) . . ?
C12 C13 H13 120.2 . . ?
C14 C13 H13 120.2 . . ?
C15 C14 C13 117.3(2) . . ?
C15 C14 H14 121.3 . . ?
C13 C14 H14 121.3 . . ?
C14 C15 C10 121.8(2) . . ?
C14 C15 N1 128.4(2) . . ?
C10 C15 N1 109.75(17) . . ?
C17 C16 C27 115.71(16) . . ?
C17 C16 C9 116.15(17) . . ?
C27 C16 C9 108.44(15) . . ?
C17 C16 H16 105.1 . . ?
C27 C16 H16 105.1 . . ?
C9 C16 H16 105.1 . . ?
O2 C17 O3 122.4(2) . . ?
O2 C17 C16 126.2(2) . . ?
O3 C17 C16 111.30(18) . . ?
O3 C18 H18A 109.5 . . ?
O3 C18 H18B 109.5 . . ?
H18A C18 H18B 109.5 . . ?
O3 C18 H18C 109.5 . . ?
H18A C18 H18C 109.5 . . ?
H18B C18 H18C 109.5 . . ?
C24 C19 C20 120.6(3) . . ?
C24 C19 H19 119.7 . . ?
C20 C19 H19 119.7 . . ?
C21 C20 C19 119.6(4) . . ?
C21 C20 H20 120.2 . . ?
C19 C20 H20 120.2 . . ?
C22 C21 C20 119.8(4) . . ?
C22 C21 H21 120.1 . . ?
C20 C21 H21 120.1 . . ?
C21 C22 C23 121.1(4) . . ?
C21 C22 H22 119.5 . . ?
C23 C22 H22 119.5 . . ?
C24 C23 C22 120.5(4) . . ?
C24 C23 H23 119.7 . . ?
C22 C23 H23 119.7 . . ?
C19 C24 C23 118.4(3) . . ?
C19 C24 C25 121.2(2) . . ?
C23 C24 C25 120.3(3) . . ?
N2 C25 C24 114.4(2) . . ?
N2 C25 H25A 108.7 . . ?
C24 C25 H25A 108.7 . . ?
N2 C25 H25B 108.7 . . ?
C24 C25 H25B 108.7 . . ?
H25A C25 H25B 107.6 . . ?
O4 C26 N2 125.8(2) . . ?
O4 C26 C27 125.68(19) . . ?
N2 C26 C27 108.55(18) . . ?
C34 C27 C28 114.56(17) . . ?
C34 C27 C16 100.53(15) . . ?
C28 C27 C16 118.91(16) . . ?
C34 C27 C26 113.47(17) . . ?
C28 C27 C26 101.28(16) . . ?
C16 C27 C26 108.50(16) . . ?
C29 C28 C33 120.55(19) . . ?
C29 C28 C27 130.39(19) . . ?
C33 C28 C27 109.00(18) . . ?
C28 C29 C30 116.5(2) . . ?
C28 C29 H29 121.7 . . ?
C30 C29 H29 121.7 . . ?
C31 C30 F2 118.3(2) . . ?
C31 C30 C29 124.4(2) . . ?
F2 C30 C29 117.4(2) . . ?
C30 C31 C32 118.9(2) . . ?
C30 C31 H31 120.6 . . ?
C32 C31 H31 120.6 . . ?
C33 C32 C31 118.0(2) . . ?
C33 C32 H32 121.0 . . ?
C31 C32 H32 121.0 . . ?
C32 C33 C28 121.7(2) . . ?
C32 C33 N2 128.2(2) . . ?
C28 C33 N2 110.12(17) . . ?
C37 C34 C35 123.58(19) . . ?
C37 C34 C27 113.81(17) . . ?
C35 C34 C27 122.56(18) . . ?
O5 C35 O6 122.4(2) . . ?
O5 C35 C34 126.0(2) . . ?
O6 C35 C34 111.56(19) . . ?
O6 C36 H36A 109.5 . . ?
O6 C36 H36B 109.5 . . ?
H36A C36 H36B 109.5 . . ?
O6 C36 H36C 109.5 . . ?
H36A C36 H36C 109.5 . . ?
H36B C36 H36C 109.5 . . ?
N3 C37 C34 121.98(19) . . ?
N3 C37 C9 126.34(18) . . ?
C34 C37 C9 111.37(17) . . ?
N3 C38 C41 114.19(19) . . ?
N3 C38 C39 107.6(2) . . ?
C41 C38 C39 111.0(2) . . ?
N3 C38 C40 104.07(19) . . ?
C41 C38 C40 109.7(2) . . ?
C39 C38 C40 110.0(2) . . ?
C38 C39 H39A 109.5 . . ?
C38 C39 H39B 109.5 . . ?
H39A C39 H39B 109.5 . . ?
C38 C39 H39C 109.5 . . ?
H39A C39 H39C 109.5 . . ?
H39B C39 H39C 109.5 . . ?
C38 C40 H40A 109.5 . . ?
C38 C40 H40B 109.5 . . ?
H40A C40 H40B 109.5 . . ?
C38 C40 H40C 109.5 . . ?
H40A C40 H40C 109.5 . . ?
H40B C40 H40C 109.5 . . ?
C38 C41 H41A 109.5 . . ?
C38 C41 H41B 109.5 . . ?
H41A C41 H41B 109.5 . . ?
C38 C41 H41C 109.5 . . ?
H41A C41 H41C 109.5 . . ?
H41B C41 H41C 109.5 . . ?
C8 N1 C15 111.00(17) . . ?
C8 N1 C7 122.40(18) . . ?
C15 N1 C7 125.19(18) . . ?
C26 N2 C33 111.03(17) . . ?
C26 N2 C25 123.64(19) . . ?
C33 N2 C25 124.91(18) . . ?
C37 N3 C38 135.41(19) . . ?
C37 N3 H3A 112.3 . . ?
C38 N3 H3A 112.3 . . ?
C17 O3 C18 116.34(18) . . ?
C35 O6 C36 116.63(19) . . ?

loop_
_geom_bond_atom_site_label_1
_geom_bond_atom_site_label_2
_geom_bond_distance
_geom_bond_site_symmetry_2
_geom_bond_publ_flag
C1 C6 1.378(3) . ?
C1 C2 1.381(3) . ?
C1 H1 0.9300 . ?
C2 C3 1.369(4) . ?
C2 H2 0.9300 . ?
C3 C4 1.367(4) . ?
C3 H3 0.9300 . ?
C4 C5 1.378(4) . ?
C4 H4 0.9300 . ?
C5 C6 1.382(3) . ?
C5 H5 0.9300 . ?
C6 C7 1.506(3) . ?
C7 N1 1.456(3) . ?
C7 H7A 0.9700 . ?
C7 H7B 0.9700 . ?
C8 O1 1.212(2) . ?
C8 N1 1.367(3) . ?
C8 C9 1.550(3) . ?
C9 C10 1.512(3) . ?
C9 C37 1.521(3) . ?
C9 C16 1.572(3) . ?
C10 C11 1.379(3) . ?
C10 C15 1.387(3) . ?
C11 C12 1.381(3) . ?
C11 H11 0.9300 . ?
C12 C13 1.359(4) . ?
C12 F1 1.370(3) . ?
C13 C14 1.392(3) . ?
C13 H13 0.9300 . ?
C14 C15 1.381(3) . ?
C14 H14 0.9300 . ?
C15 N1 1.405(3) . ?
C16 C17 1.508(3) . ?
C16 C27 1.552(3) . ?
C16 H16 0.9800 . ?
C17 O2 1.185(3) . ?
C17 O3 1.322(3) . ?
C18 O3 1.447(3) . ?
C18 H18A 0.9600 . ?
C18 H18B 0.9600 . ?
C18 H18C 0.9600 . ?
C19 C24 1.370(4) . ?
C19 C20 1.389(5) . ?
C19 H19 0.9300 . ?
C20 C21 1.376(7) . ?
C20 H20 0.9300 . ?
C21 C22 1.333(7) . ?
C21 H21 0.9300 . ?
C22 C23 1.378(6) . ?
C22 H22 0.9300 . ?
C23 C24 1.375(4) . ?
C23 H23 0.9300 . ?
C24 C25 1.504(3) . ?
C25 N2 1.449(3) . ?
C25 H25A 0.9700 . ?
C25 H25B 0.9700 . ?
C26 O4 1.214(2) . ?
C26 N2 1.366(3) . ?
C26 C27 1.552(3) . ?
C27 C34 1.512(3) . ?
C27 C28 1.516(3) . ?
C28 C29 1.371(3) . ?
C28 C33 1.393(3) . ?
C29 C30 1.378(3) . ?
C29 H29 0.9300 . ?
C30 C31 1.367(3) . ?
C30 F2 1.370(3) . ?
C31 C32 1.388(3) . ?
C31 H31 0.9300 . ?
C32 C33 1.381(3) . ?
C32 H32 0.9300 . ?
C33 N2 1.403(3) . ?
C34 C37 1.370(3) . ?
C34 C35 1.451(3) . ?
C35 O5 1.218(3) . ?
C35 O6 1.342(3) . ?
C36 O6 1.445(3) . ?
C36 H36A 0.9600 . ?
C36 H36B 0.9600 . ?
C36 H36C 0.9600 . ?
C37 N3 1.350(3) . ?
C38 N3 1.482(3) . ?
C38 C41 1.503(3) . ?
C38 C39 1.515(4) . ?
C38 C40 1.523(3) . ?
C39 H39A 0.9600 . ?
C39 H39B 0.9600 . ?
C39 H39C 0.9600 . ?
C40 H40A 0.9600 . ?
C40 H40B 0.9600 . ?
C40 H40C 0.9600 . ?
C41 H41A 0.9600 . ?
C41 H41B 0.9600 . ?
C41 H41C 0.9600 . ?
N3 H3A 0.8600 . ?

loop_
_geom_hbond_atom_site_label_D
_geom_hbond_atom_site_label_H
_geom_hbond_atom_site_label_A
_geom_hbond_distance_DH
_geom_hbond_distance_HA
_geom_hbond_distance_DA
_geom_hbond_angle_DHA
_geom_hbond_site_symmetry_A
N3 H3A O5 0.86 2.29 2.753(2) 113.7 .
